data_1548349
loop_
_publ_author_name
'Palatinus, Luk\'a\<s'
'Br\'azda, Petr'
'Boullay, Philippe'
'Perez, Olivier'
'Klementov\'a, Mariana'
'Petit, Sebastien'
'Eigner, V\'aclav'
'Zaarour, Moussa'
'Mintova, Svetlana'

_publ_section_title
;
 Hydrogen positions in single nanocrystals revealed by electron
 diffraction
;
_journal_issue 6321
_journal_name_full Science
_journal_page_first 166
_journal_page_last 169
_journal_paper_doi 10.1126/science.aak9652
_journal_volume 355
_journal_year 2017
_chemical_absolute_configuration .
_chemical_formula_moiety 'Al2 Co1.13 H11.223 O20 P4'
_chemical_formula_sum 'Al2 Co1.13 H11.223 O20 P4'
_chemical_formula_weight 575.7
_chemical_name_systematic ' ?'
_space_group_IT_number 14
_symmetry_cell_setting monoclinic
_symmetry_Int_Tables_number 14
_symmetry_space_group_name_Hall '-P 2yn'
_symmetry_space_group_name_H-M 'P 1 21/n 1'
_audit_creation_method 'Jana2006 Version : 09/10/2016'
_cell_angle_alpha 90
_cell_angle_beta 90.086(5)
_cell_angle_gamma 90
_cell_formula_units_Z 2
_cell_length_a 8.4589(6)
_cell_length_b 16.5069(5)
_cell_length_c 5.0726(2)
_cell_measurement_reflns_used 5053
_cell_measurement_temperature 94.98(10)
_cell_measurement_theta_max 28.81
_cell_measurement_theta_min 4.19
_cell_volume 708.29(6)
_computing_cell_refinement 'Crysalis PRO 1.171.38.43 (Rigaku Oxford Diffraction, 2015)'
_computing_data_collection 'Crysalis PRO 1.171.38.43 (Rigaku Oxford Diffraction, 2015)'
_computing_data_reduction 'Crysalis PRO 1.171.38.43 (Rigaku Oxford Diffraction, 2015)'
_computing_structure_refinement 'Jana2006 (Petricek et al., 2014)'
_computing_structure_solution 'Supeflip (Palatinus and Chapuis, 2007)'
_diffrn_ambient_temperature 94.98
_diffrn_detector 'CCD plate'
_diffrn_detector_area_resol_mean 5.2027
_diffrn_measured_fraction_theta_full 0.98
_diffrn_measured_fraction_theta_max 0.93
_diffrn_measurement_device 'four-circle diffractometer'
_diffrn_measurement_device_type 'SuperNova, Dual, Cu at zero, AtlasS2'
_diffrn_measurement_method '\w scans'
_diffrn_radiation_monochromator mirror
_diffrn_radiation_probe x-ray
_diffrn_radiation_source 'X-ray tube'
_diffrn_radiation_type 'Mo K\a'
_diffrn_radiation_wavelength 0.71073
_diffrn_reflns_av_R_equivalents 0.0509
_diffrn_reflns_av_unetI/netI 0.0375
_diffrn_reflns_limit_h_max 6
_diffrn_reflns_limit_h_min -6
_diffrn_reflns_limit_k_max 22
_diffrn_reflns_limit_k_min -22
_diffrn_reflns_limit_l_max 11
_diffrn_reflns_limit_l_min -11
_diffrn_reflns_number 12366
_diffrn_reflns_theta_full 28.72
_diffrn_reflns_theta_max 29.59
_diffrn_reflns_theta_min 3.45
_diffrn_source 'micro-focus sealed X-ray tube'
_exptl_absorpt_coefficient_mu 2.051
_exptl_absorpt_correction_T_max 0.967
_exptl_absorpt_correction_T_min 0.786
_exptl_absorpt_correction_type analytical
_exptl_absorpt_process_details
;
CrysAlisPro 1.171.38.43 (Rigaku Oxford Diffraction, 2015)
Analytical numeric absorption correction using a multifaceted crystal
			model based on expressions derived by R.C. Clark & J.S. Reid.
(Clark, R. C. & Reid, J. S. (1995). Acta Cryst. A51, 887-897)
Empirical absorption correction using spherical harmonics,
 implemented in SCALE3 ABSPACK scaling algorithm.
;
_exptl_crystal_colour pink
_exptl_crystal_density_diffrn 2.699
_exptl_crystal_description platelet
_exptl_crystal_F_000 575.4
_exptl_crystal_size_max 0.127
_exptl_crystal_size_mid 0.036
_exptl_crystal_size_min 0.016
_refine_diff_density_max 0.37
_refine_diff_density_min -0.51
_refine_ls_extinction_method none
_refine_ls_goodness_of_fit_gt 1.44
_refine_ls_goodness_of_fit_ref 1.39
_refine_ls_hydrogen_treatment refall
_refine_ls_number_constraints 9
_refine_ls_number_parameters 154
_refine_ls_number_reflns 1851
_refine_ls_number_restraints 7
_refine_ls_R_factor_all 0.0423
_refine_ls_R_factor_gt 0.0306
_refine_ls_shift/su_max 0.0468
_refine_ls_shift/su_mean 0.0031
_refine_ls_structure_factor_coef F
_refine_ls_weighting_details w=1/(\s^2^(F)+0.0001F^2^)
_refine_ls_weighting_scheme sigma
_refine_ls_wR_factor_gt 0.0305
_refine_ls_wR_factor_ref 0.0322
_reflns_number_gt 1576
_reflns_number_total 1851
_reflns_threshold_expression I>3\s(I)
_cod_data_source_file aak9652-Palatinus-SM-data-S3.cif
_cod_data_source_block III
_cod_depositor_comments
;
The following automatic conversions were performed:

'_diffrn_radiation_probe' value 'X-ray' changed to 'x-ray' according
to the built-in table from CIF Core dictionary named 'cif_core.dic'
version 2.4.1 from 2010-06-29.

Automatic conversion script
Id: cif_fix_values 5376 2017-05-30 11:51:03Z andrius 
;
_cod_original_sg_symbol_Hall '-P 2yabc'
_cod_database_code 1548349

loop_
_publ_contact_author_name
_publ_contact_author_address
_publ_contact_author_email
'Palatinus, Luk\'a\<s'
;
Institute of Physics CAS,
Na Slovance 2
182 21 Prague 8
Czech Republic
;
;
palat@fzu.cz
;
'Boullay, Philippe'
;
CRISMAT, Normandie Universit\'e, 
ENSICAEN, UNICAEN, CNRS UMR 6508, 
6 Bd Mar\'echal Juin, 
F-14050 Caen Cedex 4, 
France
;
;
philippe.boullay@ensicaen.fr
;

loop_
_space_group_symop_id
_space_group_symop_operation_xyz
1 x,y,z
2 -x+1/2,y+1/2,-z+1/2
3 -x,-y,-z
4 x+1/2,-y+1/2,z+1/2

loop_
_atom_site_label
_atom_site_type_symbol
_atom_site_fract_x
_atom_site_fract_y
_atom_site_fract_z
_atom_site_adp_type
_atom_site_U_iso_or_equiv
_atom_site_site_symmetry_multiplicity
_atom_site_occupancy
_atom_site_calc_flag
_atom_site_refinement_flags
_atom_site_disorder_assembly
_atom_site_disorder_group
Co1 Co 0.5 0 0 Uani 0.0183(2) 2 0.935(3) d . . .
Co2 Co 0.5 0 0.5 Uani 0.0124(10) 2 0.194(2) d . . .
Al1 Al 0.63635(9) 0.29179(5) 0.2475(2) Uani 0.0087(2) 4 1 d . . .
P1 P 0.48628(8) -0.19144(4) 0.2460(2) Uani 0.00940(19) 4 1 d . . .
P2 P 0.81006(8) -0.08693(4) -0.2382(2) Uani 0.0112(2) 4 1 d . . .
O1 O 0.5116(2) -0.09735(11) 0.2749(5) Uani 0.0137(6) 4 1 d . . .
O2 O 0.6936(3) 0.05418(14) 0.2035(6) Uani 0.0250(8) 4 1 d . . .
O3 O 0.9262(3) -0.01156(13) -0.2559(7) Uani 0.0289(8) 4 1 d . . .
O4 O 0.4064(2) -0.20149(11) -0.0220(5) Uani 0.0106(6) 4 1 d . . .
O5 O 0.3802(2) -0.21876(12) 0.4678(4) Uani 0.0105(6) 4 1 d . . .
O6 O 0.6396(2) -0.05557(13) -0.2744(5) Uani 0.0220(7) 4 1 d . . .
O7 O 0.8542(2) -0.14332(12) -0.4555(4) Uani 0.0136(6) 4 1 d . . .
O8 O 0.6452(2) -0.23501(11) 0.2651(5) Uani 0.0111(6) 4 1 d . . .
O9 O 0.0883(2) 0.81467(12) 0.2319(5) Uani 0.0130(6) 4 1 d . . .
O10 O 0.8318(2) -0.12040(12) 0.0338(4) Uani 0.0136(6) 4 1 d . . .
H1 H 0.136(4) 0.7968(19) 0.087(4) Uiso 0.0156 4 1 d . . .
H2 H 0.160(3) 0.799(2) 0.351(5) Uiso 0.0156 4 1 d . . .
H3 H 0.679(4) 0.1077(7) 0.190(8) Uiso 0.03 4 1 d . . .
H4 H 0.632(5) 0.046(3) 0.346(6) Uiso 0.03 4 0.806(2) d . . .
H5 H 0.565(4) -0.083(2) 0.420(5) Uiso 0.0164 4 0.806(2) d . . .
H6 H 0.911(9) 0.030(3) -0.144(12) Uiso 0.0347 4 0.5 d . . .
H6' H 0.511(6) 0.509(5) 0.137(12) Uiso 0.0347 4 0.5 d . . .

loop_
_atom_site_aniso_label
_atom_site_aniso_type_symbol
_atom_site_aniso_U_11
_atom_site_aniso_U_22
_atom_site_aniso_U_33
_atom_site_aniso_U_12
_atom_site_aniso_U_13
_atom_site_aniso_U_23
Co1 Co 0.0098(3) 0.0085(3) 0.0366(5) 0.0041(3) 0.0067(4) 0.0088(4)
Co2 Co 0.0125(16) 0.0058(15) 0.019(2) -0.0020(15) -0.005(2) -0.0020(15)
Al1 Al 0.0052(3) 0.0108(4) 0.0100(4) 0.0006(3) 0.0000(6) -0.0001(5)
P1 P 0.0060(3) 0.0104(3) 0.0118(4) -0.0007(3) -0.0002(5) -0.0005(4)
P2 P 0.0107(3) 0.0082(3) 0.0146(4) 0.0004(3) -0.0001(5) 0.0000(4)
O1 O 0.0115(9) 0.0087(9) 0.0208(12) -0.0020(8) 0.0013(13) -0.0026(10)
O2 O 0.0276(13) 0.0125(11) 0.0349(17) 0.0052(10) -0.0082(12) 0.0019(12)
O3 O 0.0347(13) 0.0179(12) 0.0342(16) -0.0130(11) 0.0014(16) -0.0031(15)
O4 O 0.0083(10) 0.0119(10) 0.0117(12) -0.0012(8) -0.0031(10) 0.0017(9)
O5 O 0.0078(10) 0.0125(10) 0.0112(12) -0.0003(8) -0.0008(10) 0.0010(9)
O6 O 0.0169(10) 0.0224(11) 0.0265(14) 0.0114(9) 0.0002(13) 0.0022(14)
O7 O 0.0143(11) 0.0149(11) 0.0115(11) 0.0004(9) -0.0011(11) -0.0008(10)
O8 O 0.0084(8) 0.0111(9) 0.0137(11) -0.0015(7) -0.0022(13) -0.0002(11)
O9 O 0.0086(9) 0.0188(10) 0.0117(12) 0.0006(8) -0.0012(12) -0.0010(13)
O10 O 0.0138(11) 0.0151(10) 0.0119(12) 0.0031(9) 0.0001(11) -0.0006(10)

loop_
_atom_type_symbol
_atom_type_scat_dispersion_real
_atom_type_scat_dispersion_imag
_atom_type_scat_source
Al 0.0645 0.0514 'International Tables Vol C tables 4.2.6.8 and 6.1.1.1'
Co 0.3494 0.9721 'International Tables Vol C tables 4.2.6.8 and 6.1.1.1'
H 0.0000 0.0000 'International Tables Vol C tables 4.2.6.8 and 6.1.1.1'
O 0.0106 0.0060 'International Tables Vol C tables 4.2.6.8 and 6.1.1.1'
P 0.1023 0.0942 'International Tables Vol C tables 4.2.6.8 and 6.1.1.1'

loop_
_geom_bond_atom_site_label_1
_geom_bond_atom_site_label_2
_geom_bond_site_symmetry_1
_geom_bond_site_symmetry_2
_geom_bond_distance
Co1 Co2 . 1_554 2.5363(2)
Co1 Co2 . . 2.5363(2)
Co1 O6 . . 2.044(2)
Co1 O6 . 3_655 2.044(2)
Co2 O1 . . 1.974(2)
Co2 O1 . 3_656 1.974(2)
Co2 O6 . 1_556 1.882(2)
Co2 O6 . 3_655 1.882(2)
Co2 H4 . . 1.56(4)
Co2 H4 . 3_656 1.56(4)
Co2 H5 . . 1.53(4)
Co2 H5 . 3_656 1.53(4)
P1 O1 . . 1.5746(19)
P1 O4 . . 1.526(2)
P1 O5 . . 1.509(2)
P1 O8 . . 1.5278(19)
P2 O3 . . 1.588(2)
P2 O6 . . 1.542(2)
P2 O7 . . 1.491(2)
P2 O10 . . 1.497(2)
O1 H5 . . 0.90(3)
O2 H3 . . 0.894(13)
O2 H4 . . 0.90(3)
O3 H6 . . 0.90(5)
O3 H6' . 4_554 0.90(5)
O9 H1 . . 0.89(3)
O9 H2 . . 0.89(3)

loop_
_twin_individual_id
_twin_individual_mass_fraction_refined
_twin_individual_twin_matrix_11
_twin_individual_twin_matrix_12
_twin_individual_twin_matrix_13
_twin_individual_twin_matrix_21
_twin_individual_twin_matrix_22
_twin_individual_twin_matrix_23
_twin_individual_twin_matrix_31
_twin_individual_twin_matrix_32
_twin_individual_twin_matrix_33
1 0.5521(15) 1 0 0 0 1 0 0 0 1
2 0.4479(15) -1 0 0 0 -1 0 -0.005 0 1

loop_
_restr_distance_atom_site_label_1
_restr_distance_site_symmetry_1
_restr_distance_atom_site_label_2
_restr_distance_site_symmetry_2
_restr_distance_target
_restr_distance_target_weight_param
O1 . H5 . 0.9 0.01
O2 . H3 . 0.9 0.01
O2 . H4 . 0.9 0.01
O9 . H1 . 0.9 0.01
O9 . H2 . 0.9 0.01
O3 . H6 . 0.9 0.01
O3 . H6' 4_554 0.9 0.01
